data_1515036
loop_
_publ_author_name
'Evans, Nicholas H.'
'Rahman, Habibur'
'Leontiev, Alexandre V.'
'Greenham, Neil D.'
'Orlowski, Grzegorz A.'
'Zeng, Qiang'
'Jacobs, Robert M. J.'
'Serpell, Christopher J.'
'Kilah, Nathan L.'
'Davis, Jason J.'
'Beer, Paul D.'

_publ_section_title
;
 Solution and surface-confined chloride anion templated redox-active
 ferrocene catenanes
;
_journal_issue 4
_journal_name_full 'Chemical Science'
_journal_page_first 1080
_journal_paper_doi 10.1039/c2sc00909a
_journal_volume 3
_journal_year 2012
_chemical_formula_moiety 'C42 H46 Fe1 N2 O9, C32 H38 N3 O8, Cl1'
_chemical_formula_sum 'C74 H84 Cl Fe N5 O17'
_chemical_formula_weight 1406.80
_space_group_IT_number 2
_symmetry_cell_setting triclinic
_symmetry_space_group_name_Hall '-P 1'
_symmetry_space_group_name_H-M 'P -1'
_atom_sites_solution_hydrogens geom
_atom_sites_solution_primary direct
_audit_creation_date 10-08-12
_audit_creation_method CRYSTALS_ver_14.07
_audit_update_record
;
2010-08-22 - Report on 051NLK10
by Nathan L. Kilah
for Paul D. Beer and Nicholas H. Evans

2010-08-22 - Passes Checkcif with minor warnings.

;
_cell_angle_alpha 95.61(4)
_cell_angle_beta 100.94(3)
_cell_angle_gamma 106.08(3)
_cell_formula_units_Z 2
_cell_length_a 11.106(3)
_cell_length_b 17.783(4)
_cell_length_c 19.841(5)
_cell_measurement_reflns_used 4021
_cell_measurement_temperature 100
_cell_measurement_theta_max 19.5
_cell_measurement_theta_min 1
_cell_volume 3649.6(18)
_computing_cell_refinement
;
CrystalClear (Rigaku, 1997--2002)
;
_computing_data_collection
;
CrystalClear (Rigaku, 1997--2002)
;
_computing_data_reduction
;
CrystalClear (Rigaku, 1997--2002)
;
_computing_molecular_graphics 'CAMERON (Watkin et al., 1996)'
_computing_publication_material 'CRYSTALS (Betteridge et al., 2003)'
_computing_structure_refinement 'CRYSTALS (Betteridge et al., 2003)'
_computing_structure_solution 'SIR92 (Altomare et al., 1994)'
_diffrn_ambient_temperature 100
_diffrn_measured_fraction_theta_full 0.967
_diffrn_measured_fraction_theta_max 0.807
_diffrn_measurement_device
;
Crystal-Logic kappa goniometer and Rigaku Saturn 724+ CCD detector
;
_diffrn_measurement_device_type Serial
_diffrn_measurement_method \w/2\q
_diffrn_radiation_monochromator 'Si(1 1 1) double-crystal monochromator'
_diffrn_radiation_type Synchrotron
_diffrn_radiation_wavelength 0.68890
_diffrn_reflns_av_R_equivalents 0.274
_diffrn_reflns_limit_h_max 15
_diffrn_reflns_limit_h_min -15
_diffrn_reflns_limit_k_max 24
_diffrn_reflns_limit_k_min -24
_diffrn_reflns_limit_l_max 27
_diffrn_reflns_limit_l_min -27
_diffrn_reflns_number 14965
_diffrn_reflns_theta_full 25.108
_diffrn_reflns_theta_max 28.532
_diffrn_reflns_theta_min 1.059
_diffrn_source Synchrotron
_diffrn_standards_decay_% 0
_diffrn_standards_interval_count 0
_diffrn_standards_interval_time 0
_diffrn_standards_number 0
_exptl_absorpt_coefficient_mu 0.314
_exptl_absorpt_correction_T_max 1.000
_exptl_absorpt_correction_T_min 0.261
_exptl_absorpt_correction_type multi-scan
_exptl_absorpt_process_details
;
CrystalClear (Rigaku, 1997--2002)
;
_exptl_crystal_colour orange
_exptl_crystal_density_diffrn 1.280
_exptl_crystal_density_method 'not measured'
_exptl_crystal_description plate
_exptl_crystal_F_000 1484
_exptl_crystal_size_max 0.090
_exptl_crystal_size_mid 0.012
_exptl_crystal_size_min 0.006
_platon_squeeze_details
;
Refer to _publ_section_comment
;
_refine_diff_density_max 0.75
_refine_diff_density_min -0.63
_refine_ls_extinction_method None
_refine_ls_goodness_of_fit_ref 0.8743
_refine_ls_hydrogen_treatment none
_refine_ls_matrix_type full
_refine_ls_number_parameters 883
_refine_ls_number_reflns 5016
_refine_ls_number_restraints 1293
_refine_ls_R_factor_all 0.2361
_refine_ls_R_factor_gt 0.1631
_refine_ls_shift/su_max 0.0017630
_refine_ls_shift/su_mean 0.0000291
_refine_ls_structure_factor_coef Fsqd
_refine_ls_weighting_details
;
Method, part 1, Chebychev polynomial, (Watkin, 1994, Prince, 1982)
[weight] = 1.0/[A~0~*T~0~(x)+A~1~*T~1~(x) ... +A~n-1~]*T~n-1~(x)]
where A~i~ are the Chebychev coefficients listed below and x= Fcalc/Fmax
Method = Robust Weighting (Prince, 1982)
W = [weight] * [1-(deltaF/6*sigmaF)^2^]^2^
A~i~ are:
47.7 63.7 19.2
;
_refine_ls_weighting_scheme calc
_refine_ls_wR_factor_all 0.3955
_refine_ls_wR_factor_gt 0.2994
_refine_ls_wR_factor_ref 0.3955
_reflns_limit_h_max 15
_reflns_limit_h_min -15
_reflns_limit_k_max 24
_reflns_limit_k_min -24
_reflns_limit_l_max 27
_reflns_limit_l_min -27
_reflns_number_gt 2297
_reflns_number_total 13022
_reflns_threshold_expression I>2.0\s(I)
_oxford_diffrn_Wilson_B_factor 7.25
_oxford_diffrn_Wilson_scale 37.21
_oxford_refine_ls_r_factor_ref 0.2361
_oxford_refine_ls_scale 0.2740(8)
_oxford_reflns_number_all 5016
_oxford_reflns_threshold_expression_ref I>-3.0\s(I)
_oxford_structure_analysis_title '051NLK10 in P-1'
_cod_data_source_file c2sc00909a.txt
_cod_data_source_block 051NLK10
_cod_depositor_comments
;
The following automatic conversions were performed:

'_symmetry_cell_setting' value 'Triclinic' changed to 'triclinic'
according to
/usr/data/users/saulius/automatic-downloads/retrospective/RSC/lib/dictionaries/cif_core.dic
dictionary named 'cif_core.dic' version 2.4.2 from
2011-04-26.

'_exptl_absorpt_correction_type' value 'Multi-scan'
changed to 'multi-scan' according to
/usr/data/users/saulius/automatic-downloads/retrospective/RSC/lib/dictionaries/cif_core.dic
dictionary named 'cif_core.dic' version 2.4.2 from 2011-04-26.

Automatic conversion script
Id: cif_fix_values 2281 2013-09-26 08:29:07Z andrius 
;
_cod_original_cell_volume 3649.4(18)
_cod_original_sg_symbol_H-M 'P -1 '
_cod_original_formula_sum 'C74 H84 Cl1 Fe1 N5 O17'
_cod_database_code 1515036

loop_
_symmetry_equiv_pos_as_xyz
x,y,z
-x,-y,-z

loop_
_atom_site_label
_atom_site_type_symbol
_atom_site_fract_x
_atom_site_fract_y
_atom_site_fract_z
_atom_site_U_iso_or_equiv
_atom_site_occupancy
_atom_site_adp_type
_atom_site_refinement_flags_posn
_atom_site_refinement_flags_adp
Cl1 Cl -0.0760(5) 0.2563(3) -0.0405(3) 0.1217 1.0000 Uani . .
Fe2 Fe 0.2102(5) 0.4892(2) 0.43105(19) 0.1746 1.0000 Uani D U
C3 C 0.278(2) 0.6027(6) 0.4839(10) 0.1923 1.0000 Uani D U
C4 C 0.3820(18) 0.5729(8) 0.4755(12) 0.1961 1.0000 Uani D U
C5 C 0.3715(19) 0.5539(7) 0.4060(13) 0.1895 1.0000 Uani D U
C6 C 0.264(2) 0.5708(8) 0.3697(9) 0.1860 1.0000 Uani D U
C7 C 0.2054(16) 0.6010(6) 0.4177(13) 0.1848 1.0000 Uani D U
C8 C 0.0279(12) 0.4162(6) 0.4116(8) 0.1661 1.0000 Uani D U
C9 C 0.0907(18) 0.4253(6) 0.4832(8) 0.1743 1.0000 Uani D U
C10 C 0.2012(17) 0.3993(6) 0.4865(8) 0.1782 1.0000 Uani D U
C11 C 0.2086(14) 0.3742(5) 0.4174(8) 0.1695 1.0000 Uani D U
C12 C 0.1017(12) 0.3842(5) 0.3702(6) 0.1654 1.0000 Uani D U
C13 C 0.0737(11) 0.3648(6) 0.2931(6) 0.1368 1.0000 Uani D U
C14 C 0.1436(11) 0.3241(6) 0.2610(7) 0.1363 1.0000 Uani D U
C15 C 0.1135(11) 0.3024(6) 0.1885(7) 0.1151 1.0000 Uani D U
C16 C 0.0124(12) 0.3223(6) 0.1482(6) 0.0974 1.0000 Uani D U
C17 C -0.0586(10) 0.3625(6) 0.1795(7) 0.1069 1.0000 Uani D U
C18 C -0.0274(11) 0.3834(6) 0.2514(7) 0.1242 1.0000 Uani D U
C19 C 0.1973(18) 0.2614(12) 0.1589(8) 0.1191 1.0000 Uani D U
O20 O 0.2874(14) 0.2478(11) 0.1978(8) 0.1646 1.0000 Uani D U
N21 N 0.1693(14) 0.2381(10) 0.0896(8) 0.1205 1.0000 Uani D U
C22 C 0.2556(18) 0.2064(14) 0.0579(11) 0.1375 1.0000 Uani D U
C23 C 0.2071(19) 0.1816(13) -0.0195(10) 0.1399 1.0000 Uani D U
O24 O 0.1016(10) 0.1073(8) -0.0304(7) 0.1297 1.0000 Uani D U
C25 C 0.0526(12) 0.0665(10) -0.0970(8) 0.1352 1.0000 Uani D U
C26 C 0.0834(11) 0.1024(9) -0.1527(10) 0.1422 1.0000 Uani D U
C27 C 0.0337(14) 0.0610(12) -0.2196(9) 0.1565 1.0000 Uani D U
C28 C -0.0481(14) -0.0163(12) -0.2311(8) 0.1681 1.0000 Uani D U
C29 C -0.0791(11) -0.0517(9) -0.1747(11) 0.1525 1.0000 Uani D U
C30 C -0.0288(13) -0.0103(11) -0.1076(9) 0.1355 1.0000 Uani D U
O31 O -0.0962(14) -0.0546(12) -0.2991(8) 0.1995 1.0000 Uani D U
H31 H 0.2627 0.6221 0.5258 0.2361 1.0000 Uiso . .
C32 C -0.087(4) -0.1261(17) -0.3141(14) 0.2339 1.0000 Uani D U
C33 C -0.120(3) -0.145(2) -0.3937(15) 0.2364 1.0000 Uani D U
O34 O -0.252(2) -0.1577(16) -0.4141(10) 0.2331 1.0000 Uani D U
C35 C -0.307(3) -0.197(2) -0.4824(15) 0.2323 1.0000 Uani D U
C36 C -0.451(3) -0.2190(19) -0.4956(16) 0.2177 1.0000 Uani D U
O37 O -0.485(2) -0.1487(14) -0.4860(10) 0.2187 1.0000 Uani D U
C38 C -0.615(3) -0.1670(19) -0.4983(16) 0.2243 1.0000 Uani D U
C39 C -0.655(3) -0.093(2) -0.4966(13) 0.2238 1.0000 Uani D U
O40 O -0.619(2) -0.0515(15) -0.4253(10) 0.2268 1.0000 Uani D U
C41 C -0.694(3) 0.002(2) -0.4176(14) 0.2248 1.0000 Uani D U
H41 H 0.4471 0.5690 0.5119 0.2383 1.0000 Uiso . .
C42 C -0.616(3) 0.0717(15) -0.3617(12) 0.1979 1.0000 Uani D U
O43 O -0.6247(10) 0.0432(8) -0.2978(7) 0.1488 1.0000 Uani D U
C44 C -0.5705(11) 0.0965(9) -0.2368(7) 0.1045 1.0000 Uani D U
C45 C -0.4947(12) 0.1739(11) -0.2337(8) 0.1298 1.0000 Uani D U
C46 C -0.4436(10) 0.2236(8) -0.1695(9) 0.1092 1.0000 Uani D U
C47 C -0.4680(10) 0.1959(8) -0.1092(7) 0.1081 1.0000 Uani D U
C48 C -0.5438(11) 0.1190(9) -0.1122(7) 0.0941 1.0000 Uani D U
C49 C -0.5951(10) 0.0685(8) -0.1756(9) 0.1131 1.0000 Uani D U
O50 O -0.4201(8) 0.2427(6) -0.0449(6) 0.1044 1.0000 Uani D U
C51 C -0.358(2) 0.3256(11) -0.0412(10) 0.1255 1.0000 Uani D U
H51 H 0.4296 0.5330 0.3858 0.2315 1.0000 Uiso . .
C52 C -0.3269(18) 0.3661(11) 0.0328(10) 0.1142 1.0000 Uani D U
N53 N -0.2184(14) 0.3479(8) 0.0733(7) 0.1009 1.0000 Uani D U
C54 C -0.1635(16) 0.3862(10) 0.1380(8) 0.1082 1.0000 Uani D U
O55 O -0.2090(15) 0.4351(8) 0.1661(7) 0.1305 1.0000 Uani D U
C56 C -0.4338(11) -0.1155(11) -0.3119(10) 0.1433 1.0000 Uani D U
N57 N -0.3739(8) -0.0422(7) -0.2610(6) 0.1066 1.0000 Uani D U
C58 C -0.3181(9) 0.0249(8) -0.2831(6) 0.1158 1.0000 Uani D U
C59 C -0.2607(9) 0.0943(7) -0.2375(7) 0.1069 1.0000 Uani D U
C60 C -0.2598(9) 0.0936(7) -0.1679(7) 0.1005 1.0000 Uani D U
C61 C -0.3182(9) 0.0239(8) -0.1458(6) 0.0972 1.0000 Uani D U
H61 H 0.2381 0.5631 0.3204 0.2290 1.0000 Uiso . .
C62 C -0.3741(9) -0.0437(7) -0.1940(7) 0.1000 1.0000 Uani D U
C63 C -0.205(2) 0.1678(9) -0.2681(9) 0.1380 1.0000 Uani D U
O64 O -0.2121(19) 0.1626(10) -0.3314(8) 0.1710 1.0000 Uani D U
N65 N -0.1346(18) 0.2326(10) -0.2232(8) 0.1435 1.0000 Uani D U
C66 C -0.073(2) 0.3070(13) -0.2456(12) 0.1608 1.0000 Uani D U
C67 C -0.062(2) 0.3775(13) -0.1946(13) 0.1546 1.0000 Uani D U
O68 O -0.1861(16) 0.3907(7) -0.2082(7) 0.1573 1.0000 Uani D U
C69 C -0.2075(19) 0.4432(8) -0.1593(9) 0.1504 1.0000 Uani D U
C70 C -0.3257(19) 0.4537(9) -0.1742(9) 0.1633 1.0000 Uani D U
C71 C -0.3586(16) 0.5041(11) -0.1290(12) 0.1722 1.0000 Uani D U
H71 H 0.1332 0.6184 0.4064 0.2284 1.0000 Uiso . .
C72 C -0.272(2) 0.5444(8) -0.0685(10) 0.1767 1.0000 Uani D U
C73 C -0.1527(19) 0.5346(9) -0.0531(8) 0.1640 1.0000 Uani D U
C74 C -0.1193(15) 0.4843(10) -0.0987(11) 0.1599 1.0000 Uani D U
O75 O -0.3130(17) 0.5937(9) -0.0251(10) 0.2123 1.0000 Uani D U
C76 C -0.248(3) 0.6055(19) 0.0481(15) 0.2071 1.0000 Uani D U
C77 C -0.323(3) 0.638(2) 0.0935(18) 0.2244 1.0000 Uani D U
O78 O -0.247(2) 0.6749(15) 0.1616(14) 0.2584 1.0000 Uani D U
C79 C -0.3276(10) 0.6830(12) 0.2101(17) 0.2589 1.0000 Uani D U
C80 C -0.3038(12) 0.6396(13) 0.2690(13) 0.2744 1.0000 Uani D U
C81 C -0.2631(12) 0.5775(13) 0.2678(12) 0.2602 1.0000 Uani D U
H81 H -0.0478 0.4303 0.3941 0.2019 1.0000 Uiso . .
C82 C -0.2395(14) 0.5355(18) 0.3248(16) 0.2531 1.0000 Uani D U
O83 O -0.351(3) 0.4953(14) 0.3403(12) 0.2545 1.0000 Uani D U
C84 C -0.429(3) 0.4321(18) 0.2906(14) 0.2097 1.0000 Uani D U
C85 C -0.472(3) 0.3615(15) 0.3257(13) 0.1689 1.0000 Uani D U
O86 O -0.3641(13) 0.3330(7) 0.3420(7) 0.1517 1.0000 Uani D U
C87 C -0.3417(13) 0.2835(7) 0.2910(8) 0.1310 1.0000 Uani D U
C88 C -0.2489(13) 0.2498(8) 0.3137(7) 0.1270 1.0000 Uani D U
C89 C -0.2181(11) 0.1993(8) 0.2687(8) 0.1222 1.0000 Uani D U
C90 C -0.2816(11) 0.1829(6) 0.1993(7) 0.0941 1.0000 Uani D U
C91 C -0.3747(12) 0.2173(7) 0.1760(7) 0.0959 1.0000 Uani D U
H91 H 0.0636 0.4462 0.5221 0.2089 1.0000 Uiso . .
C92 C -0.4049(11) 0.2680(7) 0.2224(9) 0.1153 1.0000 Uani D U
O93 O -0.2437(10) 0.1314(6) 0.1564(7) 0.1145 1.0000 Uani D U
C94 C -0.2917(18) 0.1225(12) 0.0826(9) 0.1099 1.0000 Uani D U
C95 C -0.2164(18) 0.0786(10) 0.0487(9) 0.1047 1.0000 Uani D U
N96 N -0.2374(13) 0.0771(8) -0.0251(7) 0.1000 1.0000 Uani D U
C97 C -0.3137(15) 0.0150(9) -0.0719(6) 0.0895 1.0000 Uani D U
O98 O -0.3791(12) -0.0474(7) -0.0565(6) 0.1032 1.0000 Uani D U
H101 H 0.2626 0.4000 0.5276 0.2094 1.0000 Uiso . .
H111 H 0.2748 0.3557 0.4044 0.2003 1.0000 Uiso . .
H141 H 0.2114 0.3101 0.2884 0.1736 1.0000 Uiso . .
H161 H -0.0091 0.3068 0.0993 0.1174 1.0000 Uiso . .
H181 H -0.0755 0.4115 0.2726 0.1511 1.0000 Uiso . .
H211 H 0.0993 0.2401 0.0644 0.1357 1.0000 Uiso . .
H221 H 0.2641 0.1600 0.0796 0.1659 1.0000 Uiso . .
H222 H 0.3369 0.2442 0.0685 0.1659 1.0000 Uiso . .
H231 H 0.2754 0.1707 -0.0385 0.1720 1.0000 Uiso . .
H232 H 0.1798 0.2199 -0.0391 0.1720 1.0000 Uiso . .
H261 H 0.1377 0.1552 -0.1449 0.1738 1.0000 Uiso . .
H271 H 0.0543 0.0856 -0.2577 0.1905 1.0000 Uiso . .
H291 H -0.1341 -0.1046 -0.1822 0.1832 1.0000 Uiso . .
H301 H -0.0503 -0.0349 -0.0694 0.1671 1.0000 Uiso . .
H321 H -0.1513 -0.1627 -0.2959 0.2844 1.0000 Uiso . .
H322 H -0.0060 -0.1289 -0.2944 0.2844 1.0000 Uiso . .
H331 H -0.0983 -0.1912 -0.4075 0.2882 1.0000 Uiso . .
H332 H -0.0723 -0.1016 -0.4115 0.2882 1.0000 Uiso . .
H351 H -0.2759 -0.2388 -0.4934 0.2944 1.0000 Uiso . .
H352 H -0.2761 -0.1572 -0.5148 0.2944 1.0000 Uiso . .
H361 H -0.4857 -0.2453 -0.5425 0.2759 1.0000 Uiso . .
H362 H -0.4751 -0.2515 -0.4643 0.2759 1.0000 Uiso . .
H381 H -0.6551 -0.1977 -0.5421 0.2688 1.0000 Uiso . .
H382 H -0.6462 -0.1922 -0.4627 0.2688 1.0000 Uiso . .
H391 H -0.7457 -0.1041 -0.5152 0.2633 1.0000 Uiso . .
H392 H -0.6116 -0.0578 -0.5255 0.2633 1.0000 Uiso . .
H411 H -0.7222 0.0172 -0.4586 0.2761 1.0000 Uiso . .
H412 H -0.7694 -0.0271 -0.4004 0.2761 1.0000 Uiso . .
H421 H -0.6439 0.1163 -0.3648 0.2385 1.0000 Uiso . .
H422 H -0.5250 0.0866 -0.3646 0.2385 1.0000 Uiso . .
H451 H -0.4779 0.1920 -0.2750 0.1619 1.0000 Uiso . .
H461 H -0.3914 0.2766 -0.1679 0.1332 1.0000 Uiso . .
H481 H -0.5611 0.1014 -0.0707 0.1202 1.0000 Uiso . .
H491 H -0.6462 0.0158 -0.1767 0.1406 1.0000 Uiso . .
H511 H -0.4185 0.3459 -0.0695 0.1492 1.0000 Uiso . .
H512 H -0.2846 0.3322 -0.0582 0.1492 1.0000 Uiso . .
H521 H -0.4005 0.3503 0.0523 0.1324 1.0000 Uiso . .
H522 H -0.3053 0.4222 0.0326 0.1324 1.0000 Uiso . .
H531 H -0.1925 0.3115 0.0560 0.1212 1.0000 Uiso . .
H561 H -0.4699 -0.1578 -0.2879 0.1802 1.0000 Uiso . .
H562 H -0.5021 -0.1086 -0.3453 0.1802 1.0000 Uiso . .
H563 H -0.3726 -0.1281 -0.3334 0.1802 1.0000 Uiso . .
H581 H -0.3196 0.0248 -0.3313 0.1415 1.0000 Uiso . .
H601 H -0.2192 0.1408 -0.1352 0.1246 1.0000 Uiso . .
H621 H -0.4130 -0.0923 -0.1793 0.1264 1.0000 Uiso . .
H651 H -0.1243 0.2312 -0.1800 0.1704 1.0000 Uiso . .
H661 H -0.1235 0.3111 -0.2898 0.1908 1.0000 Uiso . .
H662 H 0.0103 0.3093 -0.2506 0.1908 1.0000 Uiso . .
H671 H -0.0002 0.4241 -0.2029 0.1820 1.0000 Uiso . .
H672 H -0.0405 0.3695 -0.1494 0.1820 1.0000 Uiso . .
H701 H -0.3895 0.4253 -0.2158 0.1965 1.0000 Uiso . .
H711 H -0.4433 0.5105 -0.1388 0.2004 1.0000 Uiso . .
H731 H -0.0907 0.5640 -0.0132 0.1927 1.0000 Uiso . .
H741 H -0.0361 0.4787 -0.0911 0.1886 1.0000 Uiso . .
H761 H -0.2397 0.5590 0.0597 0.2490 1.0000 Uiso . .
H762 H -0.1641 0.6443 0.0524 0.2490 1.0000 Uiso . .
H771 H -0.3497 0.6807 0.0663 0.2799 1.0000 Uiso . .
H772 H -0.3986 0.5991 0.0897 0.2799 1.0000 Uiso . .
H791 H -0.4165 0.6473 0.1854 0.3155 1.0000 Uiso . .
H792 H -0.3258 0.7311 0.2197 0.3155 1.0000 Uiso . .
H801 H -0.2854 0.6769 0.3159 0.3401 1.0000 Uiso . .
H811 H -0.2893 0.5562 0.2226 0.3164 1.0000 Uiso . .
H821 H -0.2111 0.4912 0.2992 0.2883 1.0000 Uiso . .
H822 H -0.1758 0.5624 0.3588 0.2883 1.0000 Uiso . .
H841 H -0.5065 0.4475 0.2739 0.2552 1.0000 Uiso . .
H842 H -0.3910 0.4219 0.2578 0.2552 1.0000 Uiso . .
H851 H -0.5419 0.3225 0.2951 0.2013 1.0000 Uiso . .
H852 H -0.4986 0.3752 0.3677 0.2013 1.0000 Uiso . .
H881 H -0.2044 0.2612 0.3617 0.1591 1.0000 Uiso . .
H891 H -0.1536 0.1747 0.2847 0.1441 1.0000 Uiso . .
H911 H -0.4170 0.2064 0.1280 0.1227 1.0000 Uiso . .
H921 H -0.4691 0.2923 0.2071 0.1528 1.0000 Uiso . .
H941 H -0.3785 0.0990 0.0687 0.1365 1.0000 Uiso . .
H942 H -0.2711 0.1766 0.0693 0.1365 1.0000 Uiso . .
H951 H -0.2455 0.0262 0.0585 0.1299 1.0000 Uiso . .
H952 H -0.1286 0.1018 0.0700 0.1299 1.0000 Uiso . .
H961 H -0.1981 0.1184 -0.0396 0.1176 1.0000 Uiso . .

loop_
_atom_site_aniso_label
_atom_site_aniso_U_11
_atom_site_aniso_U_22
_atom_site_aniso_U_33
_atom_site_aniso_U_23
_atom_site_aniso_U_13
_atom_site_aniso_U_12
Cl1 0.113(4) 0.101(4) 0.129(5) -0.004(3) 0.018(4) 0.011(3)
Fe2 0.250(5) 0.165(3) 0.090(3) -0.012(2) 0.008(3) 0.063(3)
C3 0.264(15) 0.166(6) 0.118(10) -0.019(7) 0.005(10) 0.060(8)
C4 0.258(9) 0.175(10) 0.122(10) -0.027(9) 0.003(8) 0.057(7)
C5 0.250(10) 0.171(12) 0.120(12) -0.010(10) 0.010(9) 0.053(8)
C6 0.252(15) 0.171(10) 0.119(9) 0.000(7) 0.022(9) 0.058(10)
C7 0.262(15) 0.161(6) 0.112(12) -0.005(8) 0.020(11) 0.057(8)
C8 0.250(7) 0.152(10) 0.089(8) -0.015(8) 0.026(6) 0.069(6)
C9 0.267(12) 0.159(11) 0.094(6) -0.004(7) 0.022(7) 0.080(9)
C10 0.265(14) 0.174(9) 0.094(6) -0.005(6) 0.024(8) 0.083(10)
C11 0.237(13) 0.167(5) 0.088(8) -0.013(8) 0.010(8) 0.065(8)
C12 0.227(10) 0.161(7) 0.098(5) -0.015(6) 0.018(5) 0.069(7)
C13 0.164(15) 0.144(14) 0.098(5) -0.008(7) 0.020(6) 0.055(10)
C14 0.146(15) 0.140(16) 0.107(7) -0.023(12) 0.003(10) 0.049(11)
C15 0.095(12) 0.124(14) 0.106(7) -0.017(10) 0.013(8) 0.019(9)
C16 0.075(11) 0.097(13) 0.102(10) 0.003(9) 0.029(7) -0.003(8)
C17 0.084(11) 0.115(13) 0.107(6) 0.000(10) 0.029(7) 0.008(8)
C18 0.126(14) 0.123(14) 0.109(6) -0.013(12) 0.024(9) 0.029(10)
C19 0.097(13) 0.129(15) 0.113(8) -0.016(12) 0.011(9) 0.025(10)
O20 0.105(12) 0.207(17) 0.150(11) -0.047(12) -0.023(9) 0.054(10)
N21 0.088(10) 0.123(12) 0.120(8) -0.038(10) 0.009(8) 0.012(8)
C22 0.103(13) 0.151(16) 0.136(11) -0.040(11) 0.013(9) 0.033(11)
C23 0.090(13) 0.171(15) 0.140(10) -0.056(11) 0.009(9) 0.048(8)
O24 0.109(10) 0.150(11) 0.115(8) -0.029(7) -0.009(8) 0.056(7)
C25 0.112(14) 0.154(12) 0.113(8) -0.027(8) -0.005(11) 0.034(10)
C26 0.122(15) 0.167(14) 0.124(9) -0.031(9) 0.030(13) 0.039(12)
C27 0.128(17) 0.197(16) 0.120(8) -0.028(10) 0.014(13) 0.035(12)
C28 0.138(16) 0.188(15) 0.133(9) -0.033(9) -0.031(13) 0.038(12)
C29 0.128(16) 0.142(13) 0.149(11) -0.023(9) -0.043(13) 0.043(11)
C30 0.112(15) 0.136(12) 0.139(9) -0.015(9) -0.022(12) 0.053(10)
O31 0.178(15) 0.228(17) 0.145(10) -0.062(11) -0.022(11) 0.057(13)
C32 0.23(2) 0.25(2) 0.173(16) -0.076(17) -0.032(15) 0.09(2)
C33 0.214(17) 0.28(2) 0.175(16) -0.091(16) -0.032(17) 0.11(2)
O34 0.208(15) 0.32(2) 0.141(13) -0.087(14) -0.001(12) 0.104(18)
C35 0.233(17) 0.30(3) 0.142(16) -0.073(18) -0.035(17) 0.127(18)
C36 0.233(17) 0.27(2) 0.135(18) -0.050(19) -0.028(16) 0.122(19)
O37 0.242(16) 0.27(2) 0.122(13) -0.054(14) -0.037(14) 0.130(17)
C38 0.240(16) 0.26(2) 0.137(18) -0.066(16) -0.06(2) 0.129(19)
C39 0.26(2) 0.27(2) 0.129(15) -0.056(16) -0.030(17) 0.141(18)
O40 0.26(2) 0.255(19) 0.133(12) -0.060(13) -0.038(14) 0.115(15)
C41 0.28(2) 0.26(2) 0.112(9) -0.064(14) -0.032(17) 0.123(16)
C42 0.26(2) 0.220(18) 0.094(8) -0.025(10) -0.015(16) 0.089(16)
O43 0.150(12) 0.174(12) 0.102(7) -0.031(7) -0.017(9) 0.065(10)
C44 0.093(12) 0.125(10) 0.095(7) -0.011(6) 0.007(9) 0.052(9)
C45 0.141(16) 0.130(11) 0.120(8) 0.011(8) 0.022(12) 0.050(11)
C46 0.117(14) 0.092(10) 0.122(8) 0.020(7) 0.027(11) 0.035(9)
C47 0.107(13) 0.093(9) 0.118(7) 0.021(6) 0.014(11) 0.026(8)
C48 0.084(12) 0.096(9) 0.095(7) 0.010(6) 0.014(9) 0.023(8)
C49 0.089(12) 0.127(11) 0.096(8) 0.005(6) -0.027(10) 0.024(9)
O50 0.088(8) 0.092(6) 0.115(7) 0.026(6) 0.012(7) 0.003(7)
C51 0.136(15) 0.091(7) 0.121(10) 0.027(8) 0.006(9) 0.000(11)
C52 0.114(13) 0.088(10) 0.134(10) 0.017(8) 0.022(8) 0.026(10)
N53 0.102(11) 0.071(9) 0.115(9) 0.003(7) 0.018(7) 0.011(8)
C54 0.110(12) 0.084(13) 0.117(9) -0.007(8) 0.024(8) 0.016(8)
O55 0.169(13) 0.108(11) 0.123(10) 0.004(8) 0.042(9) 0.053(9)
C56 0.16(2) 0.124(10) 0.112(11) -0.003(9) 0.025(15) -0.008(15)
N57 0.070(9) 0.124(7) 0.094(6) 0.007(6) 0.002(8) -0.007(8)
C58 0.072(12) 0.138(9) 0.098(10) 0.000(6) 0.025(10) -0.027(11)
C59 0.071(11) 0.122(8) 0.101(7) 0.008(6) 0.016(10) -0.008(9)
C60 0.070(11) 0.118(10) 0.100(7) 0.008(7) 0.016(10) 0.011(10)
C61 0.048(10) 0.126(9) 0.098(5) 0.009(5) 0.010(9) 0.003(9)
C62 0.067(11) 0.120(10) 0.100(7) 0.010(7) 0.017(10) 0.011(9)
C63 0.115(15) 0.140(10) 0.127(10) 0.018(7) 0.045(13) -0.022(12)
O64 0.195(16) 0.159(13) 0.123(9) 0.031(8) 0.038(13) -0.009(12)
N65 0.134(14) 0.127(9) 0.139(12) 0.020(8) 0.047(11) -0.019(10)
C66 0.158(16) 0.144(9) 0.143(17) 0.028(9) 0.058(14) -0.031(10)
C67 0.131(13) 0.128(9) 0.163(17) 0.026(11) 0.034(14) -0.030(12)
O68 0.142(11) 0.146(13) 0.149(12) 0.049(9) 0.024(11) -0.013(10)
C69 0.132(12) 0.142(16) 0.150(15) 0.056(9) 0.018(10) -0.005(11)
C70 0.145(13) 0.148(18) 0.176(16) 0.075(11) 0.012(12) 0.009(13)
C71 0.137(14) 0.150(19) 0.209(18) 0.068(12) 0.015(11) 0.014(13)
C72 0.148(14) 0.134(17) 0.220(16) 0.051(12) 0.019(11) 0.004(13)
C73 0.125(13) 0.128(18) 0.193(17) 0.027(11) 0.016(12) -0.023(12)
C74 0.140(13) 0.122(18) 0.178(17) 0.036(11) 0.008(11) -0.009(12)
O75 0.174(15) 0.181(16) 0.257(15) 0.029(13) 0.022(14) 0.034(12)
C76 0.18(2) 0.20(2) 0.235(15) 0.053(18) 0.065(15) 0.029(18)
C77 0.21(2) 0.20(2) 0.281(19) 0.06(2) 0.082(16) 0.062(19)
O78 0.26(2) 0.23(2) 0.292(19) 0.010(16) 0.086(16) 0.079(18)
C79 0.24(2) 0.26(3) 0.29(2) 0.037(19) 0.082(19) 0.10(2)
C80 0.26(3) 0.27(3) 0.28(2) 0.03(2) 0.05(2) 0.07(2)
C81 0.28(3) 0.24(3) 0.23(2) 0.028(18) 0.04(2) 0.05(2)
C82 0.29(3) 0.23(2) 0.18(2) -0.005(17) 0.02(2) 0.023(18)
O83 0.32(3) 0.181(16) 0.197(18) -0.030(12) 0.032(17) 0.002(16)
C84 0.28(2) 0.162(18) 0.15(2) -0.005(11) -0.001(17) 0.054(15)
C85 0.22(2) 0.147(16) 0.128(17) -0.021(12) 0.004(14) 0.070(13)
O86 0.159(13) 0.180(14) 0.098(9) -0.004(8) 0.019(9) 0.038(10)
C87 0.125(14) 0.163(16) 0.087(8) 0.004(10) 0.005(9) 0.032(10)
C88 0.102(14) 0.175(18) 0.075(9) 0.009(9) -0.008(9) 0.017(10)
C89 0.108(13) 0.155(17) 0.084(8) 0.022(10) -0.014(9) 0.031(10)
C90 0.082(11) 0.111(13) 0.077(7) 0.025(8) 0.002(7) 0.016(8)
C91 0.091(12) 0.107(13) 0.077(8) 0.021(8) -0.001(8) 0.019(8)
C92 0.115(13) 0.131(15) 0.091(9) 0.012(10) 0.002(9) 0.038(10)
O93 0.108(9) 0.116(10) 0.110(7) 0.017(7) 0.014(7) 0.028(7)
C94 0.101(13) 0.103(13) 0.105(6) 0.001(10) 0.018(9) 0.006(10)
C95 0.104(13) 0.090(12) 0.103(6) 0.006(8) -0.007(9) 0.025(10)
N96 0.068(9) 0.112(9) 0.104(6) 0.008(7) 0.007(7) 0.014(7)
C97 0.064(11) 0.102(10) 0.097(5) 0.012(6) 0.004(8) 0.029(7)
O98 0.106(10) 0.096(8) 0.091(8) 0.004(6) 0.007(7) 0.018(7)

loop_
_atom_type_symbol
_atom_type_scat_dispersion_real
_atom_type_scat_dispersion_imag
_atom_type_scat_Cromer_Mann_a1
_atom_type_scat_Cromer_Mann_b1
_atom_type_scat_Cromer_Mann_a2
_atom_type_scat_Cromer_Mann_b2
_atom_type_scat_Cromer_Mann_a3
_atom_type_scat_Cromer_Mann_b3
_atom_type_scat_Cromer_Mann_a4
_atom_type_scat_Cromer_Mann_b4
_atom_type_scat_Cromer_Mann_c
_atom_type_scat_source
C 0.0033 0.0016 2.3100 20.8439 1.0200 10.2075 1.5886 0.5687 0.8650 51.6512 0.2156 'International Tables Vol C 4.2.6.8 and 6.1.1.4'
H 0.0000 0.0000 0.4930 10.5109 0.3229 26.1257 0.1402 3.1424 0.0408 57.7998 0.0030 'International Tables Vol C 4.2.6.8 and 6.1.1.4'
N 0.0061 0.0033 12.2126 0.0057 3.1322 9.8933 2.0125 28.9975 1.1663 0.5826 -11.5290 'International Tables Vol C 4.2.6.8 and 6.1.1.4'
O 0.0106 0.0060 3.0485 13.2771 2.2868 5.7011 1.5463 0.3239 0.8670 32.9089 0.2508 'International Tables Vol C 4.2.6.8 and 6.1.1.4'
Cl 0.1484 0.1585 11.4604 0.0104 7.1964 1.1662 6.2556 18.5194 1.6455 47.7784 -9.5574 'International Tables Vol C 4.2.6.8 and 6.1.1.4'
Fe 0.3463 0.8444 11.7695 4.7611 7.3573 0.3072 3.5222 15.3535 2.3045 76.8805 1.0369 'International Tables Vol C 4.2.6.8 and 6.1.1.4'

loop_
_geom_angle_atom_site_label_1
_geom_angle_atom_site_label_2
_geom_angle_atom_site_label_3
_geom_angle
_geom_angle_publ_flag
C3 Fe2 C4 40.8(6) yes
C3 Fe2 C5 67.1(6) yes
C4 Fe2 C5 39.2(6) yes
C3 Fe2 C6 67.0(6) yes
C4 Fe2 C6 67.0(6) yes
C5 Fe2 C6 40.3(6) yes
C3 Fe2 C7 40.0(6) yes
C4 Fe2 C7 67.9(6) yes
C5 Fe2 C7 67.8(6) yes
C6 Fe2 C7 40.2(6) yes
C3 Fe2 C8 126.9(8) yes
C4 Fe2 C8 164.2(9) yes
C5 Fe2 C8 155.5(9) yes
C6 Fe2 C8 121.3(8) yes
C7 Fe2 C8 108.9(6) yes
C3 Fe2 C9 107.0(6) yes
C4 Fe2 C9 125.3(8) yes
C5 Fe2 C9 161.9(10) yes
C6 Fe2 C9 155.3(11) yes
C7 Fe2 C9 119.7(8) yes
C3 Fe2 C10 118.2(7) yes
C4 Fe2 C10 105.8(6) yes
C5 Fe2 C10 124.7(9) yes
C6 Fe2 C10 163.2(11) yes
C7 Fe2 C10 153.1(9) yes
C3 Fe2 C11 152.4(9) yes
C4 Fe2 C11 117.5(8) yes
C5 Fe2 C11 107.1(6) yes
C6 Fe2 C11 127.1(8) yes
C7 Fe2 C11 165.3(9) yes
C3 Fe2 C12 165.5(9) yes
C4 Fe2 C12 152.3(9) yes
C5 Fe2 C12 119.9(7) yes
C6 Fe2 C12 109.3(5) yes
C7 Fe2 C12 128.2(7) yes
C8 Fe2 C9 41.6(5) yes
C8 Fe2 C10 69.7(5) yes
C9 Fe2 C10 41.3(6) yes
C8 Fe2 C11 69.7(5) yes
C9 Fe2 C11 69.6(5) yes
C10 Fe2 C11 41.2(5) yes
C8 Fe2 C12 41.8(4) yes
C9 Fe2 C12 70.1(4) yes
C10 Fe2 C12 69.6(4) yes
C11 Fe2 C12 41.2(4) yes
Fe2 C3 C4 69.4(7) yes
Fe2 C3 C7 70.0(6) yes
C4 C3 C7 108.0(11) yes
Fe2 C3 H31 128.0 no
C4 C3 H31 126.7 no
C7 C3 H31 125.3 no
C3 C4 Fe2 69.8(7) yes
C3 C4 C5 107.6(11) yes
Fe2 C4 C5 69.6(6) yes
C3 C4 H41 125.5 no
Fe2 C4 H41 127.5 no
C5 C4 H41 126.9 no
C4 C5 Fe2 71.2(7) yes
C4 C5 C6 109.0(11) yes
Fe2 C5 C6 69.9(7) yes
C4 C5 H51 125.1 no
Fe2 C5 H51 125.8 no
C6 C5 H51 126.0 no
C5 C6 Fe2 69.8(7) yes
C5 C6 C7 108.7(11) yes
Fe2 C6 C7 70.8(7) yes
C5 C6 H61 124.4 no
Fe2 C6 H61 125.7 no
C7 C6 H61 126.9 no
C3 C7 C6 106.8(11) yes
C3 C7 Fe2 70.0(6) yes
C6 C7 Fe2 69.0(6) yes
C3 C7 H71 127.8 no
C6 C7 H71 125.3 no
Fe2 C7 H71 127.8 no
Fe2 C8 C9 68.8(5) yes
Fe2 C8 C12 69.8(5) yes
C9 C8 C12 107.8(8) yes
Fe2 C8 H81 125.4 no
C9 C8 H81 126.1 no
C12 C8 H81 126.0 no
C8 C9 Fe2 69.6(5) yes
C8 C9 C10 108.1(8) yes
Fe2 C9 C10 69.6(6) yes
C8 C9 H91 125.9 no
Fe2 C9 H91 125.6 no
C10 C9 H91 126.0 no
C9 C10 Fe2 69.1(6) yes
C9 C10 C11 108.5(8) yes
Fe2 C10 C11 69.9(5) yes
C9 C10 H101 126.4 no
Fe2 C10 H101 125.2 no
C11 C10 H101 125.1 no
C10 C11 Fe2 68.9(5) yes
C10 C11 C12 108.5(8) yes
Fe2 C11 C12 69.7(6) yes
C10 C11 H111 126.2 no
Fe2 C11 H111 125.4 no
C12 C11 H111 125.3 no
C8 C12 C11 107.1(7) yes
C8 C12 Fe2 68.4(5) yes
C11 C12 Fe2 69.1(5) yes
C8 C12 C13 127.3(7) yes
C11 C12 C13 125.6(7) yes
Fe2 C12 C13 127.6(7) yes
C12 C13 C14 120.5(5) yes
C12 C13 C18 120.9(5) yes
C14 C13 C18 118.5(6) yes
C13 C14 C15 120.7(7) yes
C13 C14 H141 119.8 no
C15 C14 H141 119.4 no
C14 C15 C16 119.4(8) yes
C14 C15 C19 116.6(10) yes
C16 C15 C19 124.0(10) yes
C15 C16 C17 120.5(7) yes
C15 C16 H161 119.5 no
C17 C16 H161 120.0 no
C16 C17 C18 119.2(8) yes
C16 C17 C54 121.6(10) yes
C18 C17 C54 119.1(10) yes
C13 C18 C17 121.6(7) yes
C13 C18 H181 119.4 no
C17 C18 H181 119.0 no
C15 C19 O20 120.3(11) yes
C15 C19 N21 118.1(11) yes
O20 C19 N21 121.6(12) yes
C19 N21 C22 119.9(12) yes
C19 N21 H211 120.4 no
C22 N21 H211 119.7 no
N21 C22 C23 112.6(14) yes
N21 C22 H221 107.3 no
C23 C22 H221 109.4 no
N21 C22 H222 108.9 no
C23 C22 H222 110.8 no
H221 C22 H222 107.6 no
C22 C23 O24 106.6(15) yes
C22 C23 H231 108.4 no
O24 C23 H231 108.3 no
C22 C23 H232 110.5 no
O24 C23 H232 111.3 no
H231 C23 H232 111.6 no
C23 O24 C25 117.8(13) yes
O24 C25 C26 120.2(15) yes
O24 C25 C30 119.4(15) yes
C26 C25 C30 120.5(9) yes
C25 C26 C27 119.8(9) yes
C25 C26 H261 119.8 no
C27 C26 H261 120.4 no
C26 C27 C28 120.4(9) yes
C26 C27 H271 119.9 no
C28 C27 H271 119.7 no
C27 C28 C29 119.3(9) yes
C27 C28 O31 118.0(17) yes
C29 C28 O31 122.6(17) yes
C28 C29 C30 120.3(9) yes
C28 C29 H291 119.7 no
C30 C29 H291 120.0 no
C29 C30 C25 119.7(9) yes
C29 C30 H301 119.8 no
C25 C30 H301 120.5 no
C28 O31 C32 118.1(14) yes
O31 C32 C33 106.1(20) yes
O31 C32 H321 108.1 no
C33 C32 H321 109.3 no
O31 C32 H322 111.4 no
C33 C32 H322 112.6 no
H321 C32 H322 109.2 no
C32 C33 O34 106(2) yes
C32 C33 H331 109.5 no
O34 C33 H331 111.6 no
C32 C33 H332 108.5 no
O34 C33 H332 111.8 no
H331 C33 H332 109.6 no
C33 O34 C35 114.2(20) yes
O34 C35 C36 110(2) yes
O34 C35 H351 112.1 no
C36 C35 H351 113.9 no
O34 C35 H352 107.2 no
C36 C35 H352 108.9 no
H351 C35 H352 104.1 no
C35 C36 O37 108(2) yes
C35 C36 H361 108.2 no
O37 C36 H361 110.2 no
C35 C36 H362 106.6 no
O37 C36 H362 112.0 no
H361 C36 H362 112.0 no
C36 O37 C38 109(2) yes
O37 C38 C39 111(3) yes
O37 C38 H381 111.6 no
C39 C38 H381 107.1 no
O37 C38 H382 110.5 no
C39 C38 H382 105.3 no
H381 C38 H382 111.4 no
C38 C39 O40 109(2) yes
C38 C39 H391 112.4 no
O40 C39 H391 110.7 no
C38 C39 H392 110.3 no
O40 C39 H392 108.2 no
H391 C39 H392 106.0 no
C39 O40 C41 109.8(18) yes
O40 C41 C42 109(2) yes
O40 C41 H411 112.3 no
C42 C41 H411 112.1 no
O40 C41 H412 107.3 no
C42 C41 H412 106.8 no
H411 C41 H412 108.9 no
C41 C42 O43 105.1(18) yes
C41 C42 H421 113.7 no
O43 C42 H421 112.3 no
C41 C42 H422 109.6 no
O43 C42 H422 108.0 no
H421 C42 H422 108.0 no
C42 O43 C44 118.1(12) yes
O43 C44 C45 123.8(13) yes
O43 C44 C49 116.3(13) yes
C45 C44 C49 119.9(9) yes
C44 C45 C46 119.8(9) yes
C44 C45 H451 119.4 no
C46 C45 H451 120.8 no
C45 C46 C47 120.2(9) yes
C45 C46 H461 119.2 no
C47 C46 H461 120.6 no
C46 C47 C48 120.1(9) yes
C46 C47 O50 122.3(12) yes
C48 C47 O50 117.6(12) yes
C47 C48 C49 120.6(9) yes
C47 C48 H481 119.0 no
C49 C48 H481 120.4 no
C44 C49 C48 119.4(9) yes
C44 C49 H491 121.1 no
C48 C49 H491 119.5 no
C47 O50 C51 118.7(11) yes
O50 C51 C52 109.4(13) yes
O50 C51 H511 106.9 no
C52 C51 H511 109.8 no
O50 C51 H512 109.2 no
C52 C51 H512 110.9 no
H511 C51 H512 110.6 no
C51 C52 N53 110.4(14) yes
C51 C52 H521 109.8 no
N53 C52 H521 110.9 no
C51 C52 H522 107.9 no
N53 C52 H522 109.4 no
H521 C52 H522 108.3 no
C52 N53 C54 120.2(12) yes
C52 N53 H531 119.1 no
C54 N53 H531 120.7 no
C17 C54 N53 118.7(11) yes
C17 C54 O55 119.9(11) yes
N53 C54 O55 120.9(11) yes
N57 C56 H561 108.7 no
N57 C56 H562 109.2 no
H561 C56 H562 108.1 no
N57 C56 H563 110.2 no
H561 C56 H563 109.9 no
H562 C56 H563 110.7 no
C56 N57 C58 119.1(8) yes
C56 N57 C62 119.8(8) yes
C58 N57 C62 121.2(7) yes
N57 C58 C59 120.9(7) yes
N57 C58 H581 119.7 no
C59 C58 H581 119.3 no
C58 C59 C60 118.7(7) yes
C58 C59 C63 116.8(10) yes
C60 C59 C63 124.5(10) yes
C59 C60 C61 119.8(7) yes
C59 C60 H601 120.1 no
C61 C60 H601 120.1 no
C60 C61 C62 118.8(7) yes
C60 C61 C97 124.2(10) yes
C62 C61 C97 116.7(9) yes
C61 C62 N57 120.6(7) yes
C61 C62 H621 119.5 no
N57 C62 H621 119.9 no
C59 C63 O64 119.7(11) yes
C59 C63 N65 116.6(11) yes
O64 C63 N65 122.9(12) yes
C63 N65 C66 122.4(13) yes
C63 N65 H651 119.4 no
C66 N65 H651 118.2 no
N65 C66 C67 111.7(15) yes
N65 C66 H661 109.6 no
C67 C66 H661 107.7 no
N65 C66 H662 110.9 no
C67 C66 H662 107.9 no
H661 C66 H662 109.0 no
C66 C67 O68 106.5(16) yes
C66 C67 H671 109.9 no
O68 C67 H671 107.6 no
C66 C67 H672 111.9 no
O68 C67 H672 110.3 no
H671 C67 H672 110.3 no
C67 O68 C69 116.9(14) yes
O68 C69 C70 114.9(17) yes
O68 C69 C74 125.3(16) yes
C70 C69 C74 119.8(10) yes
C69 C70 C71 120.2(9) yes
C69 C70 H701 121.5 no
C71 C70 H701 118.3 no
C70 C71 C72 120.3(9) yes
C70 C71 H711 120.4 no
C72 C71 H711 119.2 no
C71 C72 C73 120.0(10) yes
C71 C72 O75 117.0(17) yes
C73 C72 O75 123.0(17) yes
C72 C73 C74 119.7(9) yes
C72 C73 H731 121.1 no
C74 C73 H731 119.1 no
C69 C74 C73 120.0(9) yes
C69 C74 H741 118.1 no
C73 C74 H741 121.9 no
C72 O75 C76 114.1(13) yes
O75 C76 C77 110.6(19) yes
O75 C76 H761 109.7 no
C77 C76 H761 110.4 no
O75 C76 H762 105.4 no
C77 C76 H762 110.0 no
H761 C76 H762 110.7 no
C76 C77 O78 113(2) yes
C76 C77 H771 102.7 no
O78 C77 H771 109.8 no
C76 C77 H772 106.9 no
O78 C77 H772 118.7 no
H771 C77 H772 104.5 no
C77 O78 C79 111(2) yes
O78 C79 C80 111.0(7) yes
O78 C79 H791 104.5 no
C80 C79 H791 98.8 no
O78 C79 H792 111.2 no
C80 C79 H792 117.7 no
H791 C79 H792 112.3 no
C79 C80 C81 126.3(3) yes
C79 C80 H801 110.0 no
C81 C80 H801 119.2 no
C80 C81 C82 126.5(3) yes
C80 C81 H811 102.0 no
C82 C81 H811 126.0 no
C81 C82 O83 111.3(19) yes
C81 C82 H821 98.7 no
O83 C82 H821 103.9 no
C81 C82 H822 114.3 no
O83 C82 H822 118.2 no
H821 C82 H822 107.9 no
C82 O83 C84 115(2) yes
O83 C84 C85 109(2) yes
O83 C84 H841 104.5 no
C85 C84 H841 105.7 no
O83 C84 H842 112.0 no
C85 C84 H842 112.0 no
H841 C84 H842 113.4 no
C84 C85 O86 106(2) yes
C84 C85 H851 109.9 no
O86 C85 H851 110.6 no
C84 C85 H852 112.2 no
O86 C85 H852 109.8 no
H851 C85 H852 108.6 no
C85 O86 C87 118.6(13) yes
O86 C87 C88 114.5(14) yes
O86 C87 C92 124.8(14) yes
C88 C87 C92 120.7(9) yes
C87 C88 C89 120.4(9) yes
C87 C88 H881 120.4 no
C89 C88 H881 119.2 no
C88 C89 C90 119.5(9) yes
C88 C89 H891 120.5 no
C90 C89 H891 120.0 no
C89 C90 C91 120.4(9) yes
C89 C90 O93 116.0(12) yes
C91 C90 O93 123.6(12) yes
C90 C91 C92 119.3(8) yes
C90 C91 H911 119.9 no
C92 C91 H911 120.8 no
C91 C92 C87 119.8(9) yes
C91 C92 H921 120.3 no
C87 C92 H921 119.9 no
C90 O93 C94 117.9(11) yes
O93 C94 C95 106.9(13) yes
O93 C94 H941 113.3 no
C95 C94 H941 113.1 no
O93 C94 H942 107.6 no
C95 C94 H942 107.2 no
H941 C94 H942 108.4 no
C94 C95 N96 113.5(13) yes
C94 C95 H951 104.4 no
N96 C95 H951 109.7 no
C94 C95 H952 108.3 no
N96 C95 H952 110.5 no
H951 C95 H952 110.2 no
C95 N96 C97 124.0(12) yes
C95 N96 H961 117.5 no
C97 N96 H961 118.5 no
C61 C97 N96 115.8(10) yes
C61 C97 O98 120.3(10) yes
N96 C97 O98 123.9(11) yes

loop_
_geom_bond_atom_site_label_1
_geom_bond_atom_site_label_2
_geom_bond_distance
_geom_bond_publ_flag
Fe2 C3 2.046(11) yes
Fe2 C4 2.041(11) yes
Fe2 C5 2.022(12) yes
Fe2 C6 2.022(11) yes
Fe2 C7 2.046(12) yes
Fe2 C8 2.020(10) yes
Fe2 C9 2.009(10) yes
Fe2 C10 2.017(11) yes
Fe2 C11 2.031(10) yes
Fe2 C12 2.039(10) yes
C3 C4 1.42(2) yes
C3 C7 1.40(2) yes
C3 H31 0.933 no
C4 C5 1.36(2) yes
C4 H41 0.943 no
C5 C6 1.39(2) yes
C5 H51 0.957 no
C6 C7 1.40(2) yes
C6 H61 0.952 no
C7 H71 0.934 no
C8 C9 1.432(15) yes
C8 C12 1.447(13) yes
C8 H81 0.956 no
C9 C10 1.42(2) yes
C9 H91 0.958 no
C10 C11 1.424(15) yes
C10 H101 0.956 no
C11 C12 1.431(14) yes
C11 H111 0.951 no
C12 C13 1.486(12) yes
C13 C14 1.393(12) yes
C13 C18 1.401(12) yes
C14 C15 1.402(12) yes
C14 H141 0.949 no
C15 C16 1.400(12) yes
C15 C19 1.498(14) yes
C16 C17 1.389(12) yes
C16 H161 0.947 no
C17 C18 1.390(12) yes
C17 C54 1.480(14) yes
C18 H181 0.949 no
C19 O20 1.237(14) yes
C19 N21 1.348(15) yes
N21 C22 1.446(16) yes
N21 H211 0.853 no
C22 C23 1.51(2) yes
C22 H221 0.986 no
C22 H222 0.936 no
C23 O24 1.47(2) yes
C23 H231 0.964 no
C23 H232 0.911 no
O24 C25 1.375(14) yes
C25 C26 1.380(16) yes
C25 C30 1.384(16) yes
C26 C27 1.383(15) yes
C26 H261 0.945 no
C27 C28 1.390(16) yes
C27 H271 0.944 no
C28 C29 1.389(16) yes
C28 O31 1.383(12) yes
C29 C30 1.387(15) yes
C29 H291 0.950 no
C30 H301 0.947 no
O31 C32 1.31(2) yes
C32 C33 1.53(3) yes
C32 H321 0.973 no
C32 H322 0.930 no
C33 O34 1.39(3) yes
C33 H331 0.942 no
C33 H332 0.956 no
O34 C35 1.40(2) yes
C35 C36 1.50(3) yes
C35 H351 0.936 no
C35 H352 1.030 no
C36 O37 1.41(3) yes
C36 H361 0.954 no
C36 H362 0.917 no
O37 C38 1.36(3) yes
C38 C39 1.50(3) yes
C38 H381 0.935 no
C38 H382 0.942 no
C39 O40 1.46(2) yes
C39 H391 0.958 no
C39 H392 0.985 no
O40 C41 1.44(3) yes
C41 C42 1.52(3) yes
C41 H411 0.912 no
C41 H412 0.993 no
C42 O43 1.42(2) yes
C42 H421 0.930 no
C42 H422 0.987 no
O43 C44 1.382(14) yes
C44 C45 1.388(15) yes
C44 C49 1.402(15) yes
C45 C46 1.397(14) yes
C45 H451 0.942 no
C46 C47 1.384(15) yes
C46 H461 0.953 no
C47 C48 1.381(14) yes
C47 O50 1.376(11) yes
C48 C49 1.392(14) yes
C48 H481 0.944 no
C49 H491 0.947 no
O50 C51 1.431(18) yes
C51 C52 1.50(2) yes
C51 H511 0.961 no
C51 H512 0.926 no
C52 N53 1.448(16) yes
C52 H521 0.955 no
C52 H522 0.960 no
N53 C54 1.336(14) yes
N53 H531 0.846 no
C54 O55 1.256(13) yes
C56 N57 1.473(17) yes
C56 H561 0.963 no
C56 H562 0.953 no
C56 H563 0.932 no
N57 C58 1.339(12) yes
N57 C62 1.333(12) yes
C58 C59 1.368(11) yes
C58 H581 0.953 no
C59 C60 1.381(12) yes
C59 C63 1.520(14) yes
C60 C61 1.384(12) yes
C60 H601 0.949 no
C61 C62 1.372(11) yes
C61 C97 1.483(14) yes
C62 H621 0.954 no
C63 O64 1.236(14) yes
C63 N65 1.331(15) yes
N65 C66 1.466(17) yes
N65 H651 0.847 no
C66 C67 1.50(2) yes
C66 H661 0.968 no
C66 H662 0.937 no
C67 O68 1.44(2) yes
C67 H671 0.970 no
C67 H672 0.919 no
O68 C69 1.380(16) yes
C69 C70 1.358(16) yes
C69 C74 1.388(16) yes
C70 C71 1.374(16) yes
C70 H701 0.968 no
C71 C72 1.374(17) yes
C71 H711 0.964 no
C72 C73 1.368(17) yes
C72 O75 1.392(16) yes
C73 C74 1.382(15) yes
C73 H731 0.941 no
C74 H741 0.943 no
O75 C76 1.46(2) yes
C76 C77 1.51(3) yes
C76 H761 0.904 no
C76 H762 0.981 no
C77 O78 1.44(3) yes
C77 H771 1.048 no
C77 H772 0.911 no
O78 C79 1.46(3) yes
C79 C80 1.486(10) yes
C79 H791 1.013 no
C79 H792 0.851 no
C80 C81 1.304(14) yes
C80 H801 1.039 no
C81 C82 1.44(3) yes
C81 H811 0.898 no
C82 O83 1.35(2) yes
C82 H821 1.046 no
C82 H822 0.868 no
O83 C84 1.38(3) yes
C84 C85 1.50(3) yes
C84 H841 0.985 no
C84 H842 0.870 no
C85 O86 1.42(2) yes
C85 H851 0.944 no
C85 H852 0.966 no
O86 C87 1.379(15) yes
C87 C88 1.358(15) yes
C87 C92 1.371(15) yes
C88 C89 1.361(14) yes
C88 H881 0.959 no
C89 C90 1.384(15) yes
C89 H891 0.960 no
C90 C91 1.372(15) yes
C90 O93 1.390(14) yes
C91 C92 1.377(14) yes
C91 H911 0.953 no
C92 H921 0.950 no
O93 C94 1.439(18) yes
C94 C95 1.49(2) yes
C94 H941 0.912 no
C94 H942 0.999 no
C95 N96 1.435(16) yes
C95 H951 0.950 no
C95 H952 0.942 no
N96 C97 1.335(14) yes
N96 H961 0.850 no
C97 O98 1.247(13) yes

loop_
_geom_hbond_atom_site_label_D
_geom_hbond_atom_site_label_H
_geom_hbond_atom_site_label_A
_geom_hbond_site_symmetry_A
_geom_hbond_angle_DHA
_geom_hbond_distance_DH
_geom_hbond_distance_HA
_geom_hbond_distance_DA
_geom_hbond_publ_flag
C6 H61 O68 2_565 153 0.95 2.47 3.35(3) yes
C29 H291 O20 2_555 178 0.95 2.59 3.54(3) yes
C30 H301 O24 2_555 176 0.95 2.53 3.48(3) yes
C56 H561 C87 2_455 147 0.96 2.59 3.44(3) yes
C56 H562 O40 . 161 0.95 2.34 3.26(3) yes
C56 H563 O34 . 166 0.93 2.38 3.29(3) yes
C85 H851 O20 1_455 165 0.94 2.41 3.33(3) yes
C92 H921 O20 1_455 131 0.95 2.56 3.27(3) yes
C94 H941 O98 2_455 167 0.91 2.55 3.44(3) yes

loop_
_platon_squeeze_void_nr
_platon_squeeze_void_average_x
_platon_squeeze_void_average_y
_platon_squeeze_void_average_z
_platon_squeeze_void_volume
_platon_squeeze_void_count_electrons
_platon_squeeze_void_content
1 0.000 0.000 0.500 259 117 ' '
2 0.503 0.314 0.666 9 3 ' '
3 0.496 0.686 0.334 9 2 ' '
